data_2224936
loop_
_publ_author_name
'Benrabah, Rymel'
'Viossat, Bernard'
'Tomas, Alain'
'Lemoine, Pascale'

_publ_section_title
;Bis(2,2'-bipyridyl-\k^2^<i>N</i>,<i>N</i>')bis(2-hydroxybenzoato)-\k<i>O</i>^1^;\k^2^<i>O</i>^1^,<i>O</i>^1'^-cadmium(II)
 methanol solvate
;
_journal_coeditor_code DN2517
_journal_issue 2
_journal_name_full 'Acta Crystallographica Section E'
_journal_page_first m156
_journal_page_last m157
_journal_paper_doi 10.1107/S1600536809054610
_journal_volume 66
_journal_year 2010
_chemical_formula_iupac '[Cd (C7 H5 O3)2 (C10 H8 N2)2], C H4 O'
_chemical_formula_moiety 'C34 H26 Cd N4 O6, C H4 O'
_chemical_formula_sum 'C35 H30 Cd N4 O7'
_chemical_formula_weight 731.03
_chemical_name_systematic
;Bis(2,2'-bipyridyl-\k^2^<i>N</i>,<i>N</i>')bis(2-hydroxybenzoato)-
\k<i>O</i>^1^;\k^2^<i>O</i>^1^,<i>O</i>^1'^-cadmium(II) methanol solvate
;
_space_group_IT_number 2
_symmetry_cell_setting triclinic
_symmetry_space_group_name_Hall '-P 1'
_symmetry_space_group_name_H-M 'P -1'
_atom_sites_solution_hydrogens geom
_atom_sites_solution_primary direct
_atom_sites_solution_secondary difmap
_cell_angle_alpha 97.640(10)
_cell_angle_beta 92.30(3)
_cell_angle_gamma 101.00(3)
_cell_formula_units_Z 2
_cell_length_a 9.115(4)
_cell_length_b 12.189(2)
_cell_length_c 14.883(2)
_cell_measurement_reflns_used 25
_cell_measurement_temperature 293(2)
_cell_measurement_theta_max 8.92
_cell_measurement_theta_min 1.70
_cell_volume 1605.1(8)
_computing_cell_refinement 'CAD-4 EXPRESS (Enraf--Nonius, 1994)'
_computing_data_collection 'CAD-4 EXPRESS (Enraf--Nonius, 1994)'
_computing_data_reduction 'XCAD4 (Harms & Wocadlo, 1995)'
_computing_molecular_graphics 'CAMERON (Watkin <i>et al.</i>,  1996)'
_computing_publication_material 'WinGX (Version 1.63.02; Farrugia, 1999)'
_computing_structure_refinement 'SHELXL97 (Sheldrick, 2008)'
_computing_structure_solution 'SIR92 (Altomare <i>et al.</i>,  1994)'
_diffrn_ambient_temperature 293(2)
_diffrn_measured_fraction_theta_full 0.977
_diffrn_measured_fraction_theta_max 0.977
_diffrn_measurement_device_type 'Enraf--Nonius CAD-4'
_diffrn_measurement_method \w--2\q
_diffrn_radiation_monochromator graphite
_diffrn_radiation_source 'fine-focus sealed tube'
_diffrn_radiation_type MoK\a
_diffrn_radiation_wavelength 0.71073
_diffrn_reflns_av_R_equivalents 0.0403
_diffrn_reflns_av_sigmaI/netI 0.1320
_diffrn_reflns_limit_h_max 12
_diffrn_reflns_limit_h_min -12
_diffrn_reflns_limit_k_max 16
_diffrn_reflns_limit_k_min -17
_diffrn_reflns_limit_l_max 20
_diffrn_reflns_limit_l_min 0
_diffrn_reflns_number 9433
_diffrn_reflns_theta_full 29.97
_diffrn_reflns_theta_max 29.97
_diffrn_reflns_theta_min 2.05
_diffrn_standards_decay_% 0
_diffrn_standards_interval_time 60
_diffrn_standards_number 3
_exptl_absorpt_coefficient_mu 0.736
_exptl_absorpt_correction_type none
_exptl_crystal_colour colourless
_exptl_crystal_density_diffrn 1.513
_exptl_crystal_density_meas 1.53(2)
_exptl_crystal_density_method 'flotation (CCl~4~/CH~2~Cl~2~)'
_exptl_crystal_description parallelepiped
_exptl_crystal_F_000 744
_exptl_crystal_size_max 0.400
_exptl_crystal_size_mid 0.175
_exptl_crystal_size_min 0.125
_refine_diff_density_max 0.365
_refine_diff_density_min -0.853
_refine_ls_extinction_method none
_refine_ls_goodness_of_fit_ref 0.967
_refine_ls_hydrogen_treatment constr
_refine_ls_matrix_type full
_refine_ls_number_parameters 423
_refine_ls_number_reflns 9117
_refine_ls_number_restraints 0
_refine_ls_restrained_S_all 0.967
_refine_ls_R_factor_all 0.1502
_refine_ls_R_factor_gt 0.0484
_refine_ls_shift/su_max 0.001
_refine_ls_shift/su_mean 0.000
_refine_ls_structure_factor_coef Fsqd
_refine_ls_weighting_details 'calc w=1/[\s^2^(Fo^2^)+(0.0472P)^2^+0.0000P] where P=(Fo^2^+2Fc^2^)/3'
_refine_ls_weighting_scheme calc
_refine_ls_wR_factor_gt 0.1115
_refine_ls_wR_factor_ref 0.1377
_reflns_number_gt 4943
_reflns_number_total 9117
_reflns_threshold_expression I>2\s(I)
_cod_data_source_file dn2517.cif
_cod_data_source_block I
_cod_database_code 2224936
_cod_database_fobs_code 2224936

loop_
_symmetry_equiv_pos_as_xyz
'x, y, z'
'-x, -y, -z'

loop_
_atom_site_type_symbol
_atom_site_label
_atom_site_fract_x
_atom_site_fract_y
_atom_site_fract_z
_atom_site_U_iso_or_equiv
_atom_site_adp_type
_atom_site_calc_flag
_atom_site_refinement_flags
_atom_site_occupancy
_atom_site_disorder_assembly
_atom_site_disorder_group
Cd Cd1 0.22853(3) 0.25632(3) 0.68934(2) 0.04219(10) Uani d . 1 . .
O O1 -0.0186(6) 0.1908(3) 0.7336(3) 0.1081(18) Uani d . 1 . .
O O2 0.1325(5) 0.0950(5) 0.7918(3) 0.1118(18) Uani d . 1 . .
O O3 -0.2935(6) 0.1625(4) 0.7678(3) 0.0960(14) Uani d . 1 . .
H H3 -0.2179 0.1873 0.7431 0.115 Uiso calc R 1 . .
C C1 0.0072(8) 0.1196(5) 0.7824(4) 0.081(2) Uani d . 1 . .
C C2 -0.1228(5) 0.0620(4) 0.8296(3) 0.0522(11) Uani d . 1 . .
C C3 -0.2629(6) 0.0880(4) 0.8216(3) 0.0570(12) Uani d . 1 . .
C C4 -0.3779(6) 0.0353(5) 0.8688(4) 0.0689(14) Uani d . 1 . .
H H4 -0.4730 0.0519 0.8634 0.083 Uiso calc R 1 . .
C C5 -0.3499(6) -0.0414(5) 0.9234(4) 0.0707(14) Uani d . 1 . .
H H5 -0.4266 -0.0764 0.9554 0.085 Uiso calc R 1 . .
C C6 -0.2113(7) -0.0672(5) 0.9316(4) 0.0716(14) Uani d . 1 . .
H H6 -0.1937 -0.1193 0.9690 0.086 Uiso calc R 1 . .
C C7 -0.0989(6) -0.0162(4) 0.8848(3) 0.0617(12) Uani d . 1 . .
H H7 -0.0046 -0.0344 0.8900 0.074 Uiso calc R 1 . .
O O11 0.1346(4) 0.4193(2) 0.7177(2) 0.0562(8) Uani d . 1 . .
O O12 0.2733(5) 0.5535(3) 0.6553(2) 0.0748(11) Uani d . 1 . .
O O13 0.0194(4) 0.4604(3) 0.8654(2) 0.0648(9) Uani d . 1 . .
H H13 0.0384 0.4223 0.8193 0.078 Uiso calc R 1 . .
C C11 0.1982(5) 0.5224(3) 0.7164(3) 0.0442(9) Uani d . 1 . .
C C12 0.1700(4) 0.6045(3) 0.7947(3) 0.0407(8) Uani d . 1 . .
C C13 0.0823(5) 0.5701(4) 0.8645(3) 0.0467(10) Uani d . 1 . .
C C14 0.0580(6) 0.6490(5) 0.9356(3) 0.0645(13) Uani d . 1 . .
H H14 -0.0014 0.6260 0.9817 0.077 Uiso calc R 1 . .
C C15 0.1213(7) 0.7609(5) 0.9381(3) 0.0740(16) Uani d . 1 . .
H H15 0.1056 0.8132 0.9863 0.089 Uiso calc R 1 . .
C C16 0.2082(6) 0.7965(4) 0.8697(4) 0.0696(14) Uani d . 1 . .
H H16 0.2503 0.8726 0.8715 0.083 Uiso calc R 1 . .
C C17 0.2322(6) 0.7187(4) 0.7989(3) 0.0558(11) Uani d . 1 . .
H H17 0.2911 0.7428 0.7530 0.067 Uiso calc R 1 . .
N N21 0.2855(4) 0.0894(3) 0.6089(3) 0.0526(9) Uani d . 1 . .
C C22 0.3627(6) 0.0235(5) 0.6465(4) 0.0751(15) Uani d . 1 . .
H H22 0.3981 0.0448 0.7071 0.090 Uiso calc R 1 . .
C C23 0.3936(7) -0.0744(5) 0.6013(6) 0.090(2) Uani d . 1 . .
H H23 0.4506 -0.1174 0.6294 0.108 Uiso calc R 1 . .
C C24 0.3379(8) -0.1058(5) 0.5145(6) 0.098(2) Uani d . 1 . .
H H24 0.3548 -0.1727 0.4824 0.118 Uiso calc R 1 . .
C C27 -0.0004(7) 0.1813(6) 0.3642(4) 0.0818(17) Uani d . 1 . .
H H27 -0.0448 0.1652 0.3053 0.098 Uiso calc R 1 . .
C C28 -0.0146(6) 0.2783(5) 0.4192(4) 0.0712(15) Uani d . 1 . .
H H28 -0.0696 0.3282 0.3991 0.085 Uiso calc R 1 . .
C C29 0.0553(6) 0.2984(4) 0.5045(3) 0.0605(12) Uani d . 1 . .
H H29 0.0483 0.3645 0.5419 0.073 Uiso calc R 1 . .
N N30 0.1333(4) 0.2278(3) 0.5370(2) 0.0472(8) Uani d . 1 . .
C C31 0.1458(5) 0.1334(4) 0.4834(3) 0.0496(10) Uani d . 1 . .
C C26 0.0791(6) 0.1089(5) 0.3964(3) 0.0727(15) Uani d . 1 . .
H H26 0.0884 0.0430 0.3596 0.087 Uiso calc R 1 . .
C C25 0.2571(7) -0.0412(4) 0.4727(4) 0.0771(16) Uani d . 1 . .
H H25 0.2196 -0.0629 0.4126 0.092 Uiso calc R 1 . .
C C32 0.2323(5) 0.0582(4) 0.5224(3) 0.0512(10) Uani d . 1 . .
N N41 0.4715(4) 0.3495(3) 0.6612(2) 0.0459(8) Uani d . 1 . .
C C42 0.5095(5) 0.3697(4) 0.5786(3) 0.0547(11) Uani d . 1 . .
H H42 0.4367 0.3481 0.5306 0.066 Uiso calc R 1 . .
C C43 0.6514(6) 0.4210(4) 0.5607(4) 0.0664(13) Uani d . 1 . .
H H43 0.6740 0.4356 0.5025 0.080 Uiso calc R 1 . .
C C44 0.7574(6) 0.4497(5) 0.6315(4) 0.0779(16) Uani d . 1 . .
H H44 0.8550 0.4831 0.6219 0.094 Uiso calc R 1 . .
C C47 0.5660(7) 0.3693(5) 0.9829(4) 0.0762(16) Uani d . 1 . .
H H47 0.6298 0.3856 1.0353 0.091 Uiso calc R 1 . .
C C48 0.4174(7) 0.3288(5) 0.9872(3) 0.0740(16) Uani d . 1 . .
H H48 0.3772 0.3186 1.0427 0.089 Uiso calc R 1 . .
C C49 0.3281(7) 0.3034(5) 0.9085(3) 0.0741(16) Uani d . 1 . .
H H49 0.2265 0.2752 0.9118 0.089 Uiso calc R 1 . .
N N50 0.3790(4) 0.3170(3) 0.8270(2) 0.0545(9) Uani d . 1 . .
C C51 0.5237(5) 0.3598(4) 0.8221(3) 0.0482(10) Uani d . 1 . .
C C46 0.6214(6) 0.3861(5) 0.8992(3) 0.0665(13) Uani d . 1 . .
H H46 0.7227 0.4146 0.8949 0.080 Uiso calc R 1 . .
C C45 0.7201(5) 0.4292(5) 0.7171(4) 0.0704(14) Uani d . 1 . .
H H45 0.7922 0.4481 0.7655 0.084 Uiso calc R 1 . .
C C52 0.5742(4) 0.3801(3) 0.7306(3) 0.0447(9) Uani d . 1 . .
O O61 0.5469(6) 0.7016(4) 0.6474(3) 0.1025(14) Uani d . 1 . .
H H61 0.4652 0.6606 0.6503 0.123 Uiso calc R 1 . .
C C62 0.6266(9) 0.7191(6) 0.7309(5) 0.110(2) Uani d . 1 . .
H H62A 0.6469 0.7982 0.7543 0.165 Uiso calc R 1 . .
H H62B 0.7195 0.6937 0.7239 0.165 Uiso calc R 1 . .
H H62C 0.5689 0.6777 0.7724 0.165 Uiso calc R 1 . .

loop_
_atom_site_aniso_label
_atom_site_aniso_U_11
_atom_site_aniso_U_22
_atom_site_aniso_U_33
_atom_site_aniso_U_12
_atom_site_aniso_U_13
_atom_site_aniso_U_23
Cd1 0.04206(16) 0.04538(17) 0.03578(14) 0.00416(11) -0.00069(11) 0.00118(11)
O1 0.169(5) 0.061(2) 0.080(3) -0.021(3) 0.061(3) 0.007(2)
O2 0.071(3) 0.145(5) 0.090(3) -0.034(3) 0.022(3) -0.014(3)
O3 0.140(4) 0.085(3) 0.078(3) 0.044(3) 0.019(3) 0.031(2)
C1 0.095(5) 0.069(4) 0.054(3) -0.033(3) 0.029(3) -0.022(3)
C2 0.061(3) 0.045(2) 0.039(2) -0.011(2) 0.014(2) -0.0069(18)
C3 0.081(3) 0.044(2) 0.044(2) 0.011(2) 0.006(2) -0.0001(19)
C4 0.055(3) 0.085(4) 0.065(3) 0.013(3) 0.010(2) 0.006(3)
C5 0.064(3) 0.081(4) 0.062(3) -0.003(3) 0.021(3) 0.015(3)
C6 0.082(4) 0.068(3) 0.064(3) 0.008(3) 0.004(3) 0.019(3)
C7 0.058(3) 0.067(3) 0.056(3) 0.007(2) 0.000(2) 0.002(2)
O11 0.0567(19) 0.0455(17) 0.0627(19) 0.0080(14) 0.0092(15) -0.0037(14)
O12 0.111(3) 0.062(2) 0.052(2) 0.015(2) 0.034(2) 0.0050(16)
O13 0.061(2) 0.069(2) 0.061(2) 0.0034(17) 0.0169(16) 0.0076(17)
C11 0.052(2) 0.043(2) 0.037(2) 0.0111(18) -0.0021(18) 0.0018(17)
C12 0.044(2) 0.042(2) 0.0356(19) 0.0112(17) -0.0067(16) 0.0019(16)
C13 0.040(2) 0.058(3) 0.042(2) 0.0124(19) -0.0037(17) 0.0044(19)
C14 0.068(3) 0.086(4) 0.042(2) 0.028(3) 0.009(2) -0.001(2)
C15 0.096(4) 0.080(4) 0.048(3) 0.041(3) -0.003(3) -0.016(3)
C16 0.076(4) 0.050(3) 0.076(3) 0.012(2) -0.006(3) -0.012(2)
C17 0.066(3) 0.048(3) 0.053(3) 0.013(2) 0.004(2) 0.004(2)
N21 0.052(2) 0.048(2) 0.059(2) 0.0140(17) 0.0044(18) 0.0080(17)
C22 0.067(3) 0.071(4) 0.094(4) 0.019(3) 0.012(3) 0.027(3)
C23 0.073(4) 0.065(4) 0.148(7) 0.029(3) 0.028(4) 0.041(4)
C24 0.090(5) 0.055(3) 0.154(7) 0.026(3) 0.048(5) 0.001(4)
C27 0.080(4) 0.109(5) 0.047(3) 0.007(4) -0.018(3) 0.001(3)
C28 0.067(3) 0.087(4) 0.059(3) 0.007(3) -0.012(3) 0.024(3)
C29 0.065(3) 0.064(3) 0.052(3) 0.016(2) -0.009(2) 0.006(2)
N30 0.048(2) 0.049(2) 0.0397(18) 0.0045(16) -0.0023(15) -0.0026(15)
C31 0.047(2) 0.051(2) 0.042(2) -0.0027(19) 0.0040(18) -0.0054(18)
C26 0.080(4) 0.079(4) 0.044(3) 0.000(3) -0.008(2) -0.017(2)
C25 0.083(4) 0.055(3) 0.086(4) 0.011(3) 0.022(3) -0.015(3)
C32 0.045(2) 0.045(2) 0.059(3) 0.0016(18) 0.009(2) -0.003(2)
N41 0.0443(19) 0.048(2) 0.0446(19) 0.0089(15) 0.0057(15) 0.0040(15)
C42 0.057(3) 0.061(3) 0.047(2) 0.010(2) 0.008(2) 0.008(2)
C43 0.070(3) 0.065(3) 0.068(3) 0.015(3) 0.021(3) 0.018(3)
C44 0.053(3) 0.092(4) 0.091(4) 0.006(3) 0.021(3) 0.027(3)
C47 0.081(4) 0.089(4) 0.052(3) 0.011(3) -0.028(3) 0.003(3)
C48 0.100(4) 0.075(4) 0.041(3) 0.000(3) -0.007(3) 0.015(2)
C49 0.078(4) 0.086(4) 0.044(3) -0.022(3) -0.001(2) 0.013(3)
N50 0.057(2) 0.060(2) 0.0382(18) -0.0092(18) -0.0053(16) 0.0098(17)
C51 0.046(2) 0.045(2) 0.051(2) 0.0090(18) -0.0109(19) 0.0029(19)
C46 0.056(3) 0.084(4) 0.054(3) 0.012(3) -0.013(2) -0.001(3)
C45 0.041(3) 0.086(4) 0.079(4) -0.005(2) -0.005(2) 0.021(3)
C52 0.037(2) 0.044(2) 0.053(2) 0.0092(17) 0.0001(18) 0.0048(18)
O61 0.115(4) 0.105(4) 0.080(3) -0.002(3) 0.014(3) 0.020(3)
C62 0.102(5) 0.113(6) 0.110(6) 0.021(5) 0.004(5) 0.001(5)

loop_
_atom_type_symbol
_atom_type_description
_atom_type_scat_dispersion_real
_atom_type_scat_dispersion_imag
_atom_type_scat_source
C C 0.0033 0.0016 'International Tables Vol C Tables 4.2.6.8 and 6.1.1.4'
H H 0.0000 0.0000 'International Tables Vol C Tables 4.2.6.8 and 6.1.1.4'
Cd Cd -0.8075 1.2024 'International Tables Vol C Tables 4.2.6.8 and 6.1.1.4'
N N 0.0061 0.0033 'International Tables Vol C Tables 4.2.6.8 and 6.1.1.4'
O O 0.0106 0.0060 'International Tables Vol C Tables 4.2.6.8 and 6.1.1.4'

loop_
_geom_angle_atom_site_label_1
_geom_angle_atom_site_label_2
_geom_angle_atom_site_label_3
_geom_angle_site_symmetry_1
_geom_angle_site_symmetry_3
_geom_angle
_geom_angle_publ_flag
O11 Cd1 N30 . . 90.83(12) no
O11 Cd1 N50 . . 87.64(13) no
N30 Cd1 N50 . . 164.41(12) no
O11 Cd1 N41 . . 95.01(12) no
N30 Cd1 N41 . . 95.40(12) no
N50 Cd1 N41 . . 69.31(12) no
O11 Cd1 N21 . . 159.80(13) no
N30 Cd1 N21 . . 68.98(13) no
N50 Cd1 N21 . . 111.80(14) no
N41 Cd1 N21 . . 87.26(13) no
O11 Cd1 O1 . . 76.61(14) no
N30 Cd1 O1 . . 89.34(15) no
N50 Cd1 O1 . . 105.36(15) no
N41 Cd1 O1 . . 170.46(12) no
N21 Cd1 O1 . . 102.18(14) no
O11 Cd1 O2 . . 116.15(14) no
N30 Cd1 O2 . . 117.82(13) no
N50 Cd1 O2 . . 76.51(13) no
N41 Cd1 O2 . . 132.29(14) no
N21 Cd1 O2 . . 75.45(14) no
O1 Cd1 O2 . . 50.73(17) no
C1 O1 Cd1 . . 100.0(5) no
C1 O2 Cd1 . . 86.3(4) no
C3 O3 H3 . . 109.5 no
O2 C1 O1 . . 122.8(6) no
O2 C1 C2 . . 120.3(7) no
O1 C1 C2 . . 116.9(7) no
C3 C2 C7 . . 119.3(4) no
C3 C2 C1 . . 121.9(5) no
C7 C2 C1 . . 118.7(5) no
O3 C3 C2 . . 122.0(5) no
O3 C3 C4 . . 118.2(5) no
C2 C3 C4 . . 119.8(5) no
C5 C4 C3 . . 119.3(5) no
C5 C4 H4 . . 120.3 no
C3 C4 H4 . . 120.3 no
C6 C5 C4 . . 121.0(5) no
C6 C5 H5 . . 119.5 no
C4 C5 H5 . . 119.5 no
C7 C6 C5 . . 119.6(5) no
C7 C6 H6 . . 120.2 no
C5 C6 H6 . . 120.2 no
C6 C7 C2 . . 120.9(5) no
C6 C7 H7 . . 119.5 no
C2 C7 H7 . . 119.5 no
C11 O11 Cd1 . . 130.0(3) no
C13 O13 H13 . . 109.5 no
O12 C11 O11 . . 123.5(4) no
O12 C11 C12 . . 121.3(4) no
O11 C11 C12 . . 115.2(4) no
C17 C12 C13 . . 118.5(4) no
C17 C12 C11 . . 119.7(4) no
C13 C12 C11 . . 121.9(4) no
O13 C13 C14 . . 118.1(4) no
O13 C13 C12 . . 121.7(4) no
C14 C13 C12 . . 120.1(4) no
C15 C14 C13 . . 120.0(5) no
C15 C14 H14 . . 120.0 no
C13 C14 H14 . . 120.0 no
C14 C15 C16 . . 120.7(4) no
C14 C15 H15 . . 119.7 no
C16 C15 H15 . . 119.7 no
C17 C16 C15 . . 119.5(5) no
C17 C16 H16 . . 120.3 no
C15 C16 H16 . . 120.3 no
C16 C17 C12 . . 121.2(5) no
C16 C17 H17 . . 119.4 no
C12 C17 H17 . . 119.4 no
C22 N21 C32 . . 118.4(4) no
C22 N21 Cd1 . . 123.3(4) no
C32 N21 Cd1 . . 118.3(3) no
N21 C22 C23 . . 123.7(6) no
N21 C22 H22 . . 118.1 no
C23 C22 H22 . . 118.1 no
C24 C23 C22 . . 117.4(6) no
C24 C23 H23 . . 121.3 no
C22 C23 H23 . . 121.3 no
C23 C24 C25 . . 121.1(6) no
C23 C24 H24 . . 119.5 no
C25 C24 H24 . . 119.5 no
C26 C27 C28 . . 119.7(5) no
C26 C27 H27 . . 120.2 no
C28 C27 H27 . . 120.2 no
C29 C28 C27 . . 117.5(5) no
C29 C28 H28 . . 121.2 no
C27 C28 H28 . . 121.2 no
N30 C29 C28 . . 123.3(5) no
N30 C29 H29 . . 118.4 no
C28 C29 H29 . . 118.4 no
C31 N30 C29 . . 118.9(4) no
C31 N30 Cd1 . . 119.0(3) no
C29 N30 Cd1 . . 121.8(3) no
N30 C31 C26 . . 120.6(5) no
N30 C31 C32 . . 116.8(4) no
C26 C31 C32 . . 122.6(4) no
C27 C26 C31 . . 120.1(5) no
C27 C26 H26 . . 120.0 no
C31 C26 H26 . . 120.0 no
C24 C25 C32 . . 118.4(6) no
C24 C25 H25 . . 120.8 no
C32 C25 H25 . . 120.8 no
N21 C32 C25 . . 120.9(5) no
N21 C32 C31 . . 116.6(4) no
C25 C32 C31 . . 122.4(5) no
C52 N41 C42 . . 119.2(4) no
C52 N41 Cd1 . . 118.3(3) no
C42 N41 Cd1 . . 122.5(3) no
N41 C42 C43 . . 123.2(5) no
N41 C42 H42 . . 118.4 no
C43 C42 H42 . . 118.4 no
C44 C43 C42 . . 117.5(5) no
C44 C43 H43 . . 121.2 no
C42 C43 H43 . . 121.2 no
C43 C44 C45 . . 120.0(5) no
C43 C44 H44 . . 120.0 no
C45 C44 H44 . . 120.0 no
C48 C47 C46 . . 119.1(5) no
C48 C47 H47 . . 120.4 no
C46 C47 H47 . . 120.4 no
C47 C48 C49 . . 118.6(5) no
C47 C48 H48 . . 120.7 no
C49 C48 H48 . . 120.7 no
N50 C49 C48 . . 123.5(5) no
N50 C49 H49 . . 118.3 no
C48 C49 H49 . . 118.3 no
C51 N50 C49 . . 118.5(4) no
C51 N50 Cd1 . . 118.1(3) no
C49 N50 Cd1 . . 123.3(3) no
N50 C51 C46 . . 121.1(4) no
N50 C51 C52 . . 116.9(4) no
C46 C51 C52 . . 122.0(4) no
C47 C46 C51 . . 119.1(5) no
C47 C46 H46 . . 120.5 no
C51 C46 H46 . . 120.5 no
C44 C45 C52 . . 119.4(5) no
C44 C45 H45 . . 120.3 no
C52 C45 H45 . . 120.3 no
N41 C52 C45 . . 120.7(4) no
N41 C52 C51 . . 116.8(4) no
C45 C52 C51 . . 122.5(4) no
C62 O61 H61 . . 109.5 no
O61 C62 H62A . . 109.5 no
O61 C62 H62B . . 109.5 no
H62A C62 H62B . . 109.5 no
O61 C62 H62C . . 109.5 no
H62A C62 H62C . . 109.5 no
H62B C62 H62C . . 109.5 no

loop_
_geom_bond_atom_site_label_1
_geom_bond_atom_site_label_2
_geom_bond_site_symmetry_2
_geom_bond_distance
_geom_bond_publ_flag
Cd1 O11 . 2.305(3) no
Cd1 N30 . 2.352(3) no
Cd1 N50 . 2.368(4) no
Cd1 N41 . 2.369(4) no
Cd1 N21 . 2.377(4) no
Cd1 O1 . 2.391(5) no
Cd1 O2 . 2.685(5) no
O1 C1 . 1.253(8) no
O2 C1 . 1.242(8) no
O3 C3 . 1.348(6) no
O3 H3 . 0.8200 no
C1 C2 . 1.507(7) no
C2 C3 . 1.377(7) no
C2 C7 . 1.380(7) no
C3 C4 . 1.389(7) no
C4 C5 . 1.369(7) no
C4 H4 . 0.9300 no
C5 C6 . 1.364(8) no
C5 H5 . 0.9300 no
C6 C7 . 1.360(7) no
C6 H6 . 0.9300 no
C7 H7 . 0.9300 no
O11 C11 . 1.283(5) no
O12 C11 . 1.217(5) no
O13 C13 . 1.353(5) no
O13 H13 . 0.8200 no
C11 C12 . 1.497(5) no
C12 C17 . 1.391(6) no
C12 C13 . 1.395(6) no
C13 C14 . 1.387(6) no
C14 C15 . 1.371(8) no
C14 H14 . 0.9300 no
C15 C16 . 1.379(8) no
C15 H15 . 0.9300 no
C16 C17 . 1.375(6) no
C16 H16 . 0.9300 no
C17 H17 . 0.9300 no
N21 C22 . 1.326(6) no
N21 C32 . 1.337(6) no
C22 C23 . 1.374(8) no
C22 H22 . 0.9300 no
C23 C24 . 1.347(10) no
C23 H23 . 0.9300 no
C24 C25 . 1.365(9) no
C24 H24 . 0.9300 no
C27 C26 . 1.365(8) no
C27 C28 . 1.375(8) no
C27 H27 . 0.9300 no
C28 C29 . 1.368(7) no
C28 H28 . 0.9300 no
C29 N30 . 1.340(6) no
C29 H29 . 0.9300 no
N30 C31 . 1.336(5) no
C31 C26 . 1.378(6) no
C31 C32 . 1.476(6) no
C26 H26 . 0.9300 no
C25 C32 . 1.394(6) no
C25 H25 . 0.9300 no
N41 C52 . 1.330(5) no
N41 C42 . 1.333(5) no
C42 C43 . 1.378(7) no
C42 H42 . 0.9300 no
C43 C44 . 1.363(8) no
C43 H43 . 0.9300 no
C44 C45 . 1.374(8) no
C44 H44 . 0.9300 no
C47 C48 . 1.358(8) no
C47 C46 . 1.388(7) no
C47 H47 . 0.9300 no
C48 C49 . 1.364(7) no
C48 H48 . 0.9300 no
C49 N50 . 1.335(6) no
C49 H49 . 0.9300 no
N50 C51 . 1.332(6) no
C51 C46 . 1.387(6) no
C51 C52 . 1.492(6) no
C46 H46 . 0.9300 no
C45 C52 . 1.384(6) no
C45 H45 . 0.9300 no
O61 C62 . 1.384(8) no
O61 H61 . 0.8200 no
C62 H62A . 0.9600 no
C62 H62B . 0.9600 no
C62 H62C . 0.9600 no

loop_
_geom_hbond_atom_site_label_D
_geom_hbond_atom_site_label_H
_geom_hbond_atom_site_label_A
_geom_hbond_site_symmetry_A
_geom_hbond_distance_DH
_geom_hbond_distance_HA
_geom_hbond_distance_DA
_geom_hbond_angle_DHA
O3 H3 O1 . 0.82 1.82 2.545(7) 146.5
O13 H13 O11 . 0.82 1.78 2.505(4) 147.0
O61 H61 O12 . 0.82 1.98 2.802(6) 176.5
C23 H23 O61 1_545 0.93 2.57 3.429(8) 154.3
C43 H43 O12 2_666 0.93 2.43 3.356(6) 172.3
C45 H45 O13 1_655 0.93 2.47 3.370(6) 163.3
C15 H15 Cg1 2_567 0.93 2.81 3.620(6) 147
C47 H47 Cg2 2_667 0.93 2.79 3.589(6) 145
C62 H62A Cg1 1_665 0.96 2.94 3.858(8) 160

loop_
_geom_torsion_atom_site_label_1
_geom_torsion_atom_site_label_2
_geom_torsion_atom_site_label_3
_geom_torsion_atom_site_label_4
_geom_torsion_site_symmetry_1
_geom_torsion_site_symmetry_2
_geom_torsion_site_symmetry_3
_geom_torsion_site_symmetry_4
_geom_torsion
_geom_torsion_publ_flag
O2 C1 C2 C3 . . . . 179.3(5) no
O1 C1 C2 C3 . . . . -1.5(7) no
O2 C1 C2 C7 . . . . 1.5(7) no
O1 C1 C2 C7 . . . . -179.4(4) no
Cd1 O2 C1 C2 . . . . -177.0(4) no
Cd1 O1 C1 C2 . . . . 176.4(3) no
C1 C2 C3 O3 . . . . 3.1(7) no
O12 C11 C12 C13 . . . . 179.0(4) no
O11 C11 C12 C13 . . . . 0.9(6) no
O12 C11 C12 C17 . . . . -1.0(6) no
O11 C11 C12 C17 . . . . -179.1(4) no
Cd1 O12 C11 C12 . . . . 158.7(5) no
Cd1 O11 C11 C12 . . . . -135.3(3) no
C11 C12 C13 O13 . . . . 0.7(6) no
Cd1 N30 C29 C28 . . . . -173.1(4) no
Cd1 N30 C31 C32 . . . . -5.6(5) no
Cd1 N30 C31 C26 . . . . 173.9(4) no
Cd1 N21 C22 C23 . . . . 178.6(4) no
Cd1 N21 C32 C31 . . . . 1.9(5) no
Cd1 N50 C51 C52 . . . . 8.0(5) no
Cd1 N21 C32 C25 . . . . -177.6(4) no
